data_7058328
loop_
_publ_author_name
'Sharada, Durgam'
'Saha, Arijit'
'Saha, Binoy K.'

_publ_section_title
;
 Charge transfer complexes as colour changing and
 disappearing--reappearing colour materials
;
_journal_issue 20
_journal_name_full 'New Journal of Chemistry'
_journal_page_first 7562
_journal_paper_doi 10.1039/C9NJ00823C
_journal_volume 43
_journal_year 2019
_chemical_formula_moiety 'C6 H3 N3 O7, C9 H12'
_chemical_formula_sum 'C15 H15 N3 O7'
_chemical_formula_weight 349.30
_space_group_crystal_system monoclinic
_space_group_IT_number 4
_space_group_name_Hall 'P 2yb'
_space_group_name_H-M_alt 'P 1 21 1'
_symmetry_space_group_name_Hall 'P 2yb'
_symmetry_space_group_name_H-M 'P 1 21 1'
_atom_sites_solution_hydrogens geom
_atom_sites_solution_primary iterative
_audit_creation_date 2019-02-06
_audit_creation_method
;
Olex2 1.2
(compiled 2017.08.10 svn.r3458 for OlexSys, GUI svn.r5381)
;
_audit_update_record
;
2019-02-09 deposited with the CCDC.    2019-04-16 downloaded from the CCDC.
;
_cell_angle_alpha 90
_cell_angle_beta 95.87(2)
_cell_angle_gamma 90
_cell_formula_units_Z 2
_cell_length_a 7.435(2)
_cell_length_b 7.636(2)
_cell_length_c 14.212(4)
_cell_measurement_reflns_used 2392
_cell_measurement_temperature 226(2)
_cell_measurement_theta_max 29.3682
_cell_measurement_theta_min 3.2298
_cell_volume 802.6(4)
_computing_cell_refinement
;
CrysAlisPro, Agilent Technologies,
Version 1.171.36.21 (release 14-08-2012 CrysAlis171 .NET)
(compiled Sep 14 2012,17:21:16)
;
_computing_data_collection
;
CrysAlisPro, Agilent Technologies,
Version 1.171.36.21 (release 14-08-2012 CrysAlis171 .NET)
(compiled Sep 14 2012,17:21:16)
;
_computing_data_reduction
;
CrysAlisPro, Agilent Technologies,
Version 1.171.36.21 (release 14-08-2012 CrysAlis171 .NET)
(compiled Sep 14 2012,17:21:16)
;
_computing_molecular_graphics 'Olex2 (Dolomanov et al., 2009)'
_computing_publication_material 'Olex2 (Dolomanov et al., 2009)'
_computing_structure_refinement 'ShelXL (Sheldrick, 2015)'
_computing_structure_solution
;
Superflip (Palatinus & Chapuis, 2007;Palatinus & van der Lee, 2008;
Palatinus et al., 2012)
;
_diffrn_ambient_temperature 226(2)
_diffrn_detector_area_resol_mean 15.9821
_diffrn_measured_fraction_theta_full 0.997
_diffrn_measured_fraction_theta_max 0.861
_diffrn_measurement_details
;
#__ type_ start__ end____ width___ exp.time_
  1 omega  -79.00  -53.00   1.0000    4.0000
omega____ theta____ kappa____ phi______ frames
    -      -17.0272 -178.0000   60.0000 26

#__ type_ start__ end____ width___ exp.time_
  2 omega  -14.00   18.00   1.0000    4.0000
omega____ theta____ kappa____ phi______ frames
    -      -17.0272  -99.0000  120.0000 32

#__ type_ start__ end____ width___ exp.time_
  3 omega  -23.00   15.00   1.0000    4.0000
omega____ theta____ kappa____ phi______ frames
    -      -17.0272  -99.0000  -30.0000 38

#__ type_ start__ end____ width___ exp.time_
  4 omega   -5.00   61.00   1.0000    4.0000
omega____ theta____ kappa____ phi______ frames
    -       19.8397 -119.0000  -77.0000 66

#__ type_ start__ end____ width___ exp.time_
  5 omega   -6.00   73.00   1.0000    4.0000
omega____ theta____ kappa____ phi______ frames
    -       19.8397   37.0000  150.0000 79

#__ type_ start__ end____ width___ exp.time_
  6 omega   31.00   57.00   1.0000    4.0000
omega____ theta____ kappa____ phi______ frames
    -       19.8397   57.0000  -30.0000 26

#__ type_ start__ end____ width___ exp.time_
  7 omega  -53.00   64.00   1.0000    4.0000
omega____ theta____ kappa____ phi______ frames
    -       19.8397  -19.0000  -60.0000 117

#__ type_ start__ end____ width___ exp.time_
  8 omega  -38.00   48.00   1.0000    4.0000
omega____ theta____ kappa____ phi______ frames
    -      -17.0272   57.0000  120.0000 86
;
_diffrn_measurement_device_type 'Xcalibur, Eos'
_diffrn_measurement_method '\w scans'
_diffrn_orient_matrix_UB_11 0.0153261000
_diffrn_orient_matrix_UB_12 -0.0436884000
_diffrn_orient_matrix_UB_13 -0.0423431000
_diffrn_orient_matrix_UB_21 0.0514008000
_diffrn_orient_matrix_UB_22 -0.0651395000
_diffrn_orient_matrix_UB_23 0.0265244000
_diffrn_orient_matrix_UB_31 -0.0797071000
_diffrn_orient_matrix_UB_32 -0.0498995000
_diffrn_orient_matrix_UB_33 0.0027970000
_diffrn_radiation_monochromator graphite
_diffrn_radiation_type MoK\a
_diffrn_radiation_wavelength 0.71073
_diffrn_reflns_av_R_equivalents 0.0375
_diffrn_reflns_av_unetI/netI 0.0453
_diffrn_reflns_Laue_measured_fraction_full 0.997
_diffrn_reflns_Laue_measured_fraction_max 0.861
_diffrn_reflns_limit_h_max 9
_diffrn_reflns_limit_h_min -9
_diffrn_reflns_limit_k_max 9
_diffrn_reflns_limit_k_min -10
_diffrn_reflns_limit_l_max 18
_diffrn_reflns_limit_l_min -19
_diffrn_reflns_number 7572
_diffrn_reflns_point_group_measured_fraction_full 0.962
_diffrn_reflns_point_group_measured_fraction_max 0.787
_diffrn_reflns_theta_full 25.000
_diffrn_reflns_theta_max 29.433
_diffrn_reflns_theta_min 3.236
_diffrn_source 'Enhance (Mo) X-ray Source'
_exptl_absorpt_coefficient_mu 0.117
_exptl_absorpt_correction_T_max 1.00000
_exptl_absorpt_correction_T_min 0.81659
_exptl_absorpt_correction_type multi-scan
_exptl_absorpt_process_details
;
CrysAlisPro, Agilent Technologies,
Version 1.171.36.21 (release 14-08-2012 CrysAlis171 .NET)
(compiled Sep 14 2012,17:21:16)
Empirical absorption correction using spherical harmonics,
 implemented in SCALE3 ABSPACK scaling algorithm.
;
_exptl_crystal_colour yellow
_exptl_crystal_colour_primary yellow
_exptl_crystal_density_diffrn 1.445
_exptl_crystal_description block
_exptl_crystal_F_000 364
_exptl_crystal_size_max 0.72
_exptl_crystal_size_mid 0.62
_exptl_crystal_size_min 0.36
_refine_diff_density_max 0.164
_refine_diff_density_min -0.179
_refine_diff_density_rms 0.037
_refine_ls_abs_structure_details
;
 Flack x determined using 875 quotients [(I+)-(I-)]/[(I+)+(I-)]
 (Parsons, Flack and Wagner, Acta Cryst. B69 (2013) 249-259).
;
_refine_ls_abs_structure_Flack -1.8(10)
_refine_ls_extinction_coef 0.013(5)
_refine_ls_extinction_expression Fc^*^=kFc[1+0.001xFc^2^\l^3^/sin(2\q)]^-1/4^
_refine_ls_extinction_method 'SHELXL-2018/1 (Sheldrick 2018)'
_refine_ls_goodness_of_fit_ref 1.044
_refine_ls_hydrogen_treatment constr
_refine_ls_matrix_type full
_refine_ls_number_parameters 231
_refine_ls_number_reflns 3510
_refine_ls_number_restraints 1
_refine_ls_restrained_S_all 1.044
_refine_ls_R_factor_all 0.0678
_refine_ls_R_factor_gt 0.0478
_refine_ls_shift/su_max 0.000
_refine_ls_shift/su_mean 0.000
_refine_ls_structure_factor_coef Fsqd
_refine_ls_weighting_details 'w=1/[\s^2^(Fo^2^)+(0.0619P)^2^+0.0014P] where P=(Fo^2^+2Fc^2^)/3'
_refine_ls_weighting_scheme calc
_refine_ls_wR_factor_gt 0.1173
_refine_ls_wR_factor_ref 0.1352
_reflns_Friedel_coverage 0.707
_reflns_number_gt 2622
_reflns_number_total 3510
_reflns_threshold_expression 'I > 2\s(I)'
_cod_data_source_file c9nj00823c2.cif
_cod_data_source_block MS-PA
_cod_depositor_comments 'Adding full bibliography for 7058327--7058331.cif.'
_cod_original_cell_volume 802.7(4)
_cod_database_code 7058328
_shelx_space_group_comment
;
The symmetry employed for this shelxl refinement is uniquely defined
by the following loop, which should always be used as a source of
symmetry information in preference to the above space-group names.
They are only intended as comments.
;
_olex2_refinement_description
;
1. Fixed Uiso
 At 1.2 times of:
  All C(H) groups
 At 1.5 times of:
  All C(H,H,H) groups, All O(H) groups
2.a Aromatic/amide H refined with riding coordinates:
 C3(H3), C5(H5), C10(H10), C12(H12), C8(H8)
2.b Idealised Me refined as rotating group:
 C13(H13A,H13B,H13C), C15(H15A,H15B,H15C), C14(H14A,H14B,H14C)
2.c Idealised tetrahedral OH refined as rotating group:
 O1(H1)
;

loop_
_space_group_symop_operation_xyz
'x, y, z'
'-x, y+1/2, -z'

loop_
_atom_site_label
_atom_site_type_symbol
_atom_site_fract_x
_atom_site_fract_y
_atom_site_fract_z
_atom_site_U_iso_or_equiv
_atom_site_adp_type
_atom_site_occupancy
_atom_site_site_symmetry_order
_atom_site_calc_flag
_atom_site_refinement_flags_posn
N1 N 1.1418(4) 0.3843(4) 0.2862(2) 0.0507(7) Uani 1 1 d .
O6 O 0.7900(5) 1.0038(5) 0.0790(2) 0.0912(11) Uani 1 1 d .
N3 N 0.8344(4) 0.8513(4) 0.0807(2) 0.0533(7) Uani 1 1 d .
N2 N 1.0034(4) 0.9566(5) 0.4143(2) 0.0627(8) Uani 1 1 d .
O1 O 0.9839(4) 0.5080(4) 0.10484(17) 0.0615(7) Uani 1 1 d .
H1 H 1.032713 0.412991 0.120108 0.092 Uiso 1 1 calc GR
O3 O 1.2130(4) 0.3481(4) 0.36418(19) 0.0712(8) Uani 1 1 d .
O2 O 1.1313(4) 0.2804(3) 0.2192(2) 0.0708(8) Uani 1 1 d .
O7 O 0.8147(5) 0.7592(4) 0.0133(2) 0.0937(11) Uani 1 1 d .
C3 C 1.0714(4) 0.6706(4) 0.3465(2) 0.0422(7) Uani 1 1 d .
H3 H 1.125362 0.634941 0.406080 0.051 Uiso 1 1 calc R
C1 C 0.9882(4) 0.6097(4) 0.1792(2) 0.0381(6) Uani 1 1 d .
O5 O 0.9106(5) 1.0889(4) 0.4036(2) 0.0906(10) Uani 1 1 d .
O4 O 1.0982(4) 0.9186(5) 0.4862(2) 0.0890(10) Uani 1 1 d .
C6 C 0.9158(4) 0.7800(4) 0.1718(2) 0.0407(7) Uani 1 1 d .
C11 C 0.4144(4) 0.7834(4) 0.1679(2) 0.0441(7) Uani 1 1 d .
C2 C 1.0642(4) 0.5601(4) 0.2700(2) 0.0388(7) Uani 1 1 d .
C5 C 0.9196(4) 0.8907(4) 0.2478(2) 0.0422(7) Uani 1 1 d .
H5 H 0.869241 1.003469 0.240966 0.051 Uiso 1 1 calc R
C4 C 0.9974(4) 0.8352(4) 0.3333(2) 0.0442(7) Uani 1 1 d .
C10 C 0.4374(4) 0.8570(5) 0.2567(3) 0.0519(8) Uani 1 1 d .
H10 H 0.399677 0.972973 0.265161 0.062 Uiso 1 1 calc R
C12 C 0.4698(4) 0.6125(5) 0.1577(2) 0.0494(8) Uani 1 1 d .
H12 H 0.453474 0.560728 0.097438 0.059 Uiso 1 1 calc R
C8 C 0.5695(5) 0.5919(6) 0.3192(3) 0.0646(12) Uani 1 1 d .
H8 H 0.622842 0.526390 0.370706 0.078 Uiso 1 1 calc R
C7 C 0.5476(5) 0.5159(5) 0.2319(3) 0.0568(10) Uani 1 1 d .
C9 C 0.5159(5) 0.7623(7) 0.3344(2) 0.0619(11) Uani 1 1 d .
C13 C 0.6074(7) 0.3298(6) 0.2195(5) 0.116(2) Uani 1 1 d .
H13A H 0.717565 0.329003 0.188321 0.174 Uiso 1 1 calc GR
H13B H 0.513539 0.266342 0.181135 0.174 Uiso 1 1 calc GR
H13C H 0.629694 0.274115 0.280890 0.174 Uiso 1 1 calc GR
C15 C 0.3310(5) 0.8882(7) 0.0854(3) 0.0838(15) Uani 1 1 d .
H15A H 0.424471 0.954017 0.058071 0.126 Uiso 1 1 calc GR
H15B H 0.242511 0.968520 0.106593 0.126 Uiso 1 1 calc GR
H15C H 0.272190 0.809835 0.038073 0.126 Uiso 1 1 calc GR
C14 C 0.5378(8) 0.8428(12) 0.4301(3) 0.130(3) Uani 1 1 d .
H14A H 0.441643 0.802562 0.466048 0.194 Uiso 1 1 calc GR
H14B H 0.532227 0.969289 0.424248 0.194 Uiso 1 1 calc GR
H14C H 0.653770 0.809032 0.462492 0.194 Uiso 1 1 calc GR

loop_
_atom_site_aniso_label
_atom_site_aniso_U_11
_atom_site_aniso_U_22
_atom_site_aniso_U_33
_atom_site_aniso_U_23
_atom_site_aniso_U_13
_atom_site_aniso_U_12
N1 0.0482(15) 0.0423(17) 0.0618(19) 0.0080(14) 0.0062(12) -0.0001(12)
O6 0.123(3) 0.079(2) 0.071(2) 0.0238(17) 0.0061(16) 0.046(2)
N3 0.0540(16) 0.0546(18) 0.0508(18) 0.0157(15) 0.0021(12) -0.0056(15)
N2 0.075(2) 0.058(2) 0.057(2) -0.0116(16) 0.0174(15) -0.0120(18)
O1 0.0750(17) 0.0585(16) 0.0497(15) -0.0130(12) -0.0002(11) 0.0077(13)
O3 0.0792(17) 0.0631(17) 0.0685(18) 0.0235(14) -0.0068(13) 0.0117(14)
O2 0.0825(17) 0.0463(15) 0.083(2) -0.0079(15) 0.0051(14) 0.0118(14)
O7 0.161(3) 0.068(2) 0.0445(16) 0.0084(14) -0.0265(17) -0.024(2)
C3 0.0439(15) 0.0491(19) 0.0338(16) 0.0061(13) 0.0050(11) -0.0097(14)
C1 0.0399(15) 0.0393(16) 0.0354(16) -0.0022(13) 0.0059(11) -0.0042(13)
O5 0.121(3) 0.0599(19) 0.094(2) -0.0280(17) 0.0254(18) 0.0074(19)
O4 0.123(2) 0.092(2) 0.0503(17) -0.0181(16) 0.0017(15) -0.009(2)
C6 0.0353(14) 0.0464(17) 0.0404(16) 0.0087(13) 0.0044(11) -0.0052(13)
C11 0.0388(15) 0.0460(18) 0.0477(18) 0.0141(14) 0.0057(12) -0.0036(14)
C2 0.0366(15) 0.0355(16) 0.0442(16) 0.0051(12) 0.0042(11) -0.0036(12)
C5 0.0452(16) 0.0322(16) 0.0502(18) 0.0004(13) 0.0097(12) -0.0051(13)
C4 0.0482(17) 0.0413(17) 0.0444(17) -0.0047(13) 0.0111(12) -0.0087(14)
C10 0.0488(17) 0.0404(16) 0.069(2) -0.0085(16) 0.0202(15) -0.0090(15)
C12 0.0468(18) 0.052(2) 0.0515(19) -0.0082(15) 0.0146(13) -0.0079(16)
C8 0.0412(18) 0.081(3) 0.070(3) 0.042(2) 0.0008(15) -0.0035(19)
C7 0.0448(18) 0.0429(18) 0.085(3) 0.0169(19) 0.0170(17) 0.0011(15)
C9 0.0498(18) 0.096(3) 0.0400(18) -0.0028(18) 0.0060(14) -0.027(2)
C13 0.077(3) 0.045(2) 0.233(7) 0.030(3) 0.050(4) 0.015(2)
C15 0.061(2) 0.110(4) 0.080(3) 0.056(3) 0.0033(18) 0.003(2)
C14 0.113(4) 0.220(8) 0.057(3) -0.047(4) 0.013(2) -0.071(5)

loop_
_atom_type_symbol
_atom_type_description
_atom_type_scat_dispersion_real
_atom_type_scat_dispersion_imag
_atom_type_scat_source
C C 0.0033 0.0016 'International Tables Vol C Tables 4.2.6.8 and 6.1.1.4'
H H 0.0000 0.0000 'International Tables Vol C Tables 4.2.6.8 and 6.1.1.4'
N N 0.0061 0.0033 'International Tables Vol C Tables 4.2.6.8 and 6.1.1.4'
O O 0.0106 0.0060 'International Tables Vol C Tables 4.2.6.8 and 6.1.1.4'

loop_
_geom_angle_atom_site_label_1
_geom_angle_atom_site_label_2
_geom_angle_atom_site_label_3
_geom_angle
O3 N1 O2 123.1(3)
O3 N1 C2 118.7(3)
O2 N1 C2 118.1(3)
O6 N3 C6 117.3(3)
O7 N3 O6 122.9(3)
O7 N3 C6 119.7(3)
O5 N2 C4 116.7(3)
O4 N2 O5 124.9(4)
O4 N2 C4 118.4(3)
C1 O1 H1 109.5
C2 C3 H3 121.0
C2 C3 C4 118.1(3)
C4 C3 H3 121.0
O1 C1 C6 120.7(3)
O1 C1 C2 123.7(3)
C2 C1 C6 115.7(3)
C1 C6 N3 121.8(3)
C5 C6 N3 116.0(3)
C5 C6 C1 122.3(3)
C10 C11 C12 118.2(3)
C10 C11 C15 120.1(4)
C12 C11 C15 121.8(4)
C3 C2 N1 117.0(3)
C3 C2 C1 122.7(3)
C1 C2 N1 120.3(3)
C6 C5 H5 120.5
C4 C5 C6 119.1(3)
C4 C5 H5 120.5
C3 C4 N2 119.2(3)
C5 C4 N2 118.6(3)
C5 C4 C3 122.3(3)
C11 C10 H10 119.5
C11 C10 C9 121.1(4)
C9 C10 H10 119.5
C11 C12 H12 118.8
C7 C12 C11 122.5(3)
C7 C12 H12 118.8
C7 C8 H8 118.9
C7 C8 C9 122.1(3)
C9 C8 H8 118.9
C12 C7 C13 121.7(5)
C8 C7 C12 118.3(3)
C8 C7 C13 120.0(4)
C10 C9 C14 120.5(5)
C8 C9 C10 117.8(3)
C8 C9 C14 121.7(5)
C7 C13 H13A 109.5
C7 C13 H13B 109.5
C7 C13 H13C 109.5
H13A C13 H13B 109.5
H13A C13 H13C 109.5
H13B C13 H13C 109.5
C11 C15 H15A 109.5
C11 C15 H15B 109.5
C11 C15 H15C 109.5
H15A C15 H15B 109.5
H15A C15 H15C 109.5
H15B C15 H15C 109.5
C9 C14 H14A 109.5
C9 C14 H14B 109.5
C9 C14 H14C 109.5
H14A C14 H14B 109.5
H14A C14 H14C 109.5
H14B C14 H14C 109.5

loop_
_geom_bond_atom_site_label_1
_geom_bond_atom_site_label_2
_geom_bond_distance
N1 O3 1.210(4)
N1 O2 1.236(4)
N1 C2 1.470(4)
O6 N3 1.210(4)
N3 O7 1.186(4)
N3 C6 1.475(4)
N2 O5 1.224(5)
N2 O4 1.215(4)
N2 C4 1.475(4)
O1 H1 0.8300
O1 C1 1.310(4)
C3 H3 0.9400
C3 C2 1.373(4)
C3 C4 1.378(4)
C1 C6 1.407(4)
C1 C2 1.406(4)
C6 C5 1.370(4)
C11 C10 1.376(4)
C11 C12 1.380(5)
C11 C15 1.500(4)
C5 H5 0.9400
C5 C4 1.358(4)
C10 H10 0.9400
C10 C9 1.397(5)
C12 H12 0.9400
C12 C7 1.366(5)
C8 H8 0.9400
C8 C7 1.364(6)
C8 C9 1.385(7)
C7 C13 1.505(6)
C9 C14 1.486(6)
C13 H13A 0.9700
C13 H13B 0.9700
C13 H13C 0.9700
C15 H15A 0.9700
C15 H15B 0.9700
C15 H15C 0.9700
C14 H14A 0.9700
C14 H14B 0.9700
C14 H14C 0.9700

loop_
_geom_torsion_atom_site_label_1
_geom_torsion_atom_site_label_2
_geom_torsion_atom_site_label_3
_geom_torsion_atom_site_label_4
_geom_torsion
O6 N3 C6 C1 -173.6(3)
O6 N3 C6 C5 5.1(4)
N3 C6 C5 C4 -178.1(3)
O1 C1 C6 N3 -0.6(4)
O1 C1 C6 C5 -179.3(3)
O1 C1 C2 N1 -1.2(4)
O1 C1 C2 C3 178.3(3)
O3 N1 C2 C3 -2.6(4)
O3 N1 C2 C1 176.9(3)
O2 N1 C2 C3 177.5(3)
O2 N1 C2 C1 -3.0(4)
O7 N3 C6 C1 6.6(4)
O7 N3 C6 C5 -174.7(3)
C1 C6 C5 C4 0.6(4)
O5 N2 C4 C3 -168.2(3)
O5 N2 C4 C5 12.3(4)
O4 N2 C4 C3 11.6(4)
O4 N2 C4 C5 -168.0(3)
C6 C1 C2 N1 179.2(2)
C6 C1 C2 C3 -1.3(4)
C6 C5 C4 N2 179.0(2)
C6 C5 C4 C3 -0.5(4)
C11 C10 C9 C8 -0.1(5)
C11 C10 C9 C14 -179.2(3)
C11 C12 C7 C8 0.4(5)
C11 C12 C7 C13 -179.9(3)
C2 C3 C4 N2 180.0(2)
C2 C3 C4 C5 -0.4(4)
C2 C1 C6 N3 178.9(2)
C2 C1 C6 C5 0.3(4)
C4 C3 C2 N1 -179.1(2)
C4 C3 C2 C1 1.4(4)
C10 C11 C12 C7 -0.7(4)
C12 C11 C10 C9 0.5(4)
C7 C8 C9 C10 -0.1(5)
C7 C8 C9 C14 179.0(4)
C9 C8 C7 C12 0.0(5)
C9 C8 C7 C13 -179.7(3)
C15 C11 C10 C9 -179.5(3)
C15 C11 C12 C7 179.3(3)
